data_7037851
loop_
_publ_author_name
'Zhu, Jiaping'
'Jin, Shaohua'
'Wan, Li'
'Zhang, Chunyuan'
'Li, Lijie'
'Chen, Shusen'
'Shu, Qinghai'

_publ_section_title
;
 Nitrogen-rich 4,4'-azo bis(1,2,4-triazolone) salts-the synthesis and
 promising properties of a new family of high-density insensitive
 materials.
;
_journal_issue 8
_journal_name_full 'Dalton transactions (Cambridge, England : 2003)'
_journal_page_first 3590
_journal_page_last 3598
_journal_paper_doi 10.1039/c5dt04731e
_journal_volume 45
_journal_year 2016
_chemical_formula_sum 'C4 H5 K N8 O8'
_chemical_formula_weight 252.26
_chemical_name_systematic
; 
 ? 
;
_space_group_IT_number 14
_symmetry_cell_setting monoclinic
_symmetry_space_group_name_Hall '-P 2ybc'
_symmetry_space_group_name_H-M 'P 1 21/c 1'
_atom_sites_solution_hydrogens geom
_atom_sites_solution_primary direct
_atom_sites_solution_secondary difmap
_audit_creation_method SHELXL-97
_audit_update_record
;
2015-08-26 deposited with the CCDC.
2016-01-05 downloaded from the CCDC.
;
_cell_angle_alpha 90.00
_cell_angle_beta 96.748(3)
_cell_angle_gamma 90.00
_cell_formula_units_Z 8
_cell_length_a 14.345(4)
_cell_length_b 10.332(3)
_cell_length_c 12.600(4)
_cell_measurement_temperature 153(2)
_cell_measurement_theta_max 31.48
_cell_measurement_theta_min 2.56
_cell_volume 1854.5(10)
_computing_structure_refinement 'SHELXL-97 (Sheldrick, 1997)'
_computing_structure_solution 'SHELXS-97 (Sheldrick, 1990)'
_diffrn_ambient_temperature 153(2)
_diffrn_measured_fraction_theta_full 0.989
_diffrn_measured_fraction_theta_max 0.989
_diffrn_measurement_device_type CCD
_diffrn_radiation_monochromator graphite
_diffrn_radiation_source 'fine-focus sealed tube'
_diffrn_radiation_type MoK\a
_diffrn_radiation_wavelength 0.71073
_diffrn_reflns_av_R_equivalents 0.0455
_diffrn_reflns_av_sigmaI/netI 0.0414
_diffrn_reflns_limit_h_max 20
_diffrn_reflns_limit_h_min -19
_diffrn_reflns_limit_k_max 15
_diffrn_reflns_limit_k_min -15
_diffrn_reflns_limit_l_max 15
_diffrn_reflns_limit_l_min -18
_diffrn_reflns_number 22348
_diffrn_reflns_theta_full 31.48
_diffrn_reflns_theta_max 31.48
_diffrn_reflns_theta_min 2.56
_exptl_absorpt_coefficient_mu 0.584
_exptl_absorpt_correction_T_max 0.9175
_exptl_absorpt_correction_T_min 0.8130
_exptl_absorpt_correction_type multi-scan
_exptl_absorpt_process_details sadabs
_exptl_crystal_colour colorless
_exptl_crystal_density_diffrn 1.807
_exptl_crystal_density_method 'not measured'
_exptl_crystal_description block
_exptl_crystal_F_000 1024
_exptl_crystal_size_max 0.37
_exptl_crystal_size_mid 0.16
_exptl_crystal_size_min 0.15
_refine_diff_density_max 0.498
_refine_diff_density_min -0.458
_refine_diff_density_rms 0.094
_refine_ls_extinction_method none
_refine_ls_goodness_of_fit_ref 1.155
_refine_ls_hydrogen_treatment mixed
_refine_ls_matrix_type full
_refine_ls_number_parameters 313
_refine_ls_number_reflns 6095
_refine_ls_number_restraints 0
_refine_ls_restrained_S_all 1.155
_refine_ls_R_factor_all 0.0715
_refine_ls_R_factor_gt 0.0545
_refine_ls_shift/su_max 0.025
_refine_ls_shift/su_mean 0.002
_refine_ls_structure_factor_coef Fsqd
_refine_ls_weighting_details 'calc w=1/[\s^2^(Fo^2^)+(0.0617P)^2^+0.1944P] where P=(Fo^2^+2Fc^2^)/3'
_refine_ls_weighting_scheme calc
_refine_ls_wR_factor_gt 0.1269
_refine_ls_wR_factor_ref 0.1374
_reflns_number_gt 5129
_reflns_number_total 6095
_reflns_threshold_expression >2sigma(I)
_cod_data_source_file c5dt04731e2.cif
_cod_data_source_block bo4148
_cod_depositor_comments
;
The following automatic conversions were performed:

'_symmetry_cell_setting' value 'Monoclinic' changed to 'monoclinic'
according to
/usr/data/users/saulius/crontab/automatic-downloads/rss-feeds/RSC/lib/dictionaries/cif_core.dic
dictionary named 'cif_core.dic' version 2.4.2 from 2011-04-26.

Automatic conversion script
Id: cif_fix_values 4268 2015-11-12 08:31:59Z antanas 

 Adding full bibliography for 7037846--7037854.cif.
;
_cod_original_cell_volume 1854.7(9)
_cod_original_sg_symbol_H-M P2(1)/c
_cod_database_code 7037851

loop_
_symmetry_equiv_pos_as_xyz
'x, y, z'
'-x, y+1/2, -z+1/2'
'-x, -y, -z'
'x, -y-1/2, z-1/2'

loop_
_atom_site_label
_atom_site_type_symbol
_atom_site_fract_x
_atom_site_fract_y
_atom_site_fract_z
_atom_site_U_iso_or_equiv
_atom_site_adp_type
_atom_site_occupancy
_atom_site_symmetry_multiplicity
_atom_site_calc_flag
_atom_site_refinement_flags
K1 K 0.28796(3) 0.38712(4) 0.35608(3) 0.01816(11) Uani 1 1 d .
K2 K 0.21160(3) 0.55224(4) 0.63371(3) 0.01937(11) Uani 1 1 d .
O1 O 0.32812(9) 0.36285(12) 0.57857(11) 0.0193(3) Uani 1 1 d .
O2 O 0.58379(9) -0.19855(12) 0.64593(11) 0.0212(3) Uani 1 1 d .
O3 O -0.08391(9) 0.63325(13) 0.35634(12) 0.0217(3) Uani 1 1 d .
O4 O 0.17257(9) 1.19412(12) 0.39714(12) 0.0211(3) Uani 1 1 d .
O5 O 0.20786(11) 0.35487(15) 0.15028(13) 0.0244(3) Uani 1 1 d .
O6 O 0.29032(11) 0.51741(15) 0.84304(13) 0.0256(3) Uani 1 1 d .
N1 N 0.47838(11) 0.45077(14) 0.61814(13) 0.0175(3) Uani 1 1 d .
N2 N 0.56959(11) 0.40352(14) 0.63906(13) 0.0173(3) Uani 1 1 d .
N3 N 0.46827(10) 0.24379(13) 0.61308(12) 0.0144(3) Uani 1 1 d .
N4 N 0.42480(10) 0.12483(13) 0.60775(12) 0.0150(3) Uani 1 1 d .
N5 N 0.48378(10) 0.03562(13) 0.61885(12) 0.0145(3) Uani 1 1 d .
N6 N 0.44212(10) -0.08284(13) 0.61369(12) 0.0146(3) Uani 1 1 d .
N7 N 0.43524(11) -0.29475(14) 0.62319(13) 0.0186(3) Uani 1 1 d .
N8 N 0.34289(11) -0.24524(15) 0.60538(14) 0.0211(3) Uani 1 1 d .
N9 N 0.06536(11) 0.53836(14) 0.38367(13) 0.0193(3) Uani 1 1 d .
N10 N 0.15697(11) 0.58969(15) 0.39698(13) 0.0200(3) Uani 1 1 d .
N11 N 0.05722(10) 0.75022(13) 0.37596(12) 0.0140(3) Uani 1 1 d .
N12 N 0.01530(10) 0.86814(13) 0.37173(12) 0.0151(3) Uani 1 1 d .
N13 N 0.07446(10) 0.95739(14) 0.38045(12) 0.0161(3) Uani 1 1 d .
N14 N 0.03142(10) 1.07594(13) 0.37942(12) 0.0141(3) Uani 1 1 d .
N15 N 0.02181(11) 1.28316(14) 0.38329(13) 0.0173(3) Uani 1 1 d .
N16 N -0.07004(11) 1.23638(14) 0.37065(13) 0.0176(3) Uani 1 1 d .
C1 C 0.41431(13) 0.35629(16) 0.60125(14) 0.0151(3) Uani 1 1 d .
C2 C 0.56175(12) 0.27848(17) 0.63562(14) 0.0163(3) Uani 1 1 d .
H2 H 0.6127 0.2194 0.6469 0.020 Uiso 1 1 calc R
C3 C 0.49604(13) -0.19680(16) 0.62922(14) 0.0158(3) Uani 1 1 d .
C4 C 0.34883(13) -0.11975(17) 0.60061(15) 0.0186(4) Uani 1 1 d .
H4 H 0.2969 -0.0622 0.5898 0.022 Uiso 1 1 calc R
C5 C 0.00355(13) 0.63529(16) 0.37120(14) 0.0158(3) Uani 1 1 d .
C6 C 0.15109(13) 0.71483(17) 0.39215(15) 0.0181(3) Uani 1 1 d .
H6 H 0.2028 0.7729 0.3986 0.022 Uiso 1 1 calc R
C7 C 0.08657(13) 1.18849(16) 0.38789(14) 0.0160(3) Uani 1 1 d .
C8 C -0.06229(12) 1.11096(16) 0.36863(14) 0.0159(3) Uani 1 1 d .
H8 H -0.1135 1.0521 0.3609 0.019 Uiso 1 1 calc R
H15 H 0.041(2) 1.383(3) 0.390(2) 0.057(9) Uiso 1 1 d .
H05A H 0.2477(19) 0.321(3) 0.121(2) 0.045(9) Uiso 1 1 d .
H05B H 0.162(2) 0.308(3) 0.145(2) 0.053(9) Uiso 1 1 d .
H1 H 0.460(2) 0.549(3) 0.617(2) 0.066(10) Uiso 1 1 d .
H06A H 0.2425(19) 0.475(3) 0.866(2) 0.043(8) Uiso 1 1 d .
H06B H 0.338(2) 0.474(3) 0.849(2) 0.052(9) Uiso 1 1 d .

loop_
_atom_site_aniso_label
_atom_site_aniso_U_11
_atom_site_aniso_U_22
_atom_site_aniso_U_33
_atom_site_aniso_U_23
_atom_site_aniso_U_13
_atom_site_aniso_U_12
K1 0.01550(19) 0.01245(17) 0.0264(2) 0.00013(14) 0.00200(15) 0.00046(13)
K2 0.0166(2) 0.01265(17) 0.0290(2) 0.00018(14) 0.00347(16) -0.00020(13)
O1 0.0157(6) 0.0128(6) 0.0288(7) 0.0001(5) 0.0001(5) 0.0031(5)
O2 0.0161(6) 0.0133(6) 0.0343(8) 0.0003(5) 0.0035(6) 0.0035(5)
O3 0.0177(6) 0.0148(6) 0.0325(8) 0.0001(5) 0.0027(6) -0.0038(5)
O4 0.0159(6) 0.0133(6) 0.0340(8) -0.0009(5) 0.0020(5) -0.0031(5)
O5 0.0197(7) 0.0215(7) 0.0325(8) -0.0060(6) 0.0058(6) -0.0026(6)
O6 0.0201(7) 0.0186(7) 0.0384(9) 0.0018(6) 0.0045(6) 0.0003(6)
N1 0.0173(7) 0.0084(6) 0.0266(8) 0.0001(5) 0.0013(6) -0.0008(5)
N2 0.0173(7) 0.0112(6) 0.0236(8) 0.0004(5) 0.0034(6) -0.0019(6)
N3 0.0143(7) 0.0057(6) 0.0231(7) -0.0002(5) 0.0022(6) 0.0001(5)
N4 0.0156(7) 0.0072(6) 0.0224(8) 0.0006(5) 0.0033(6) -0.0005(5)
N5 0.0158(7) 0.0065(6) 0.0214(7) 0.0003(5) 0.0034(6) -0.0005(5)
N6 0.0159(7) 0.0050(6) 0.0231(8) 0.0004(5) 0.0030(6) -0.0006(5)
N7 0.0210(8) 0.0077(6) 0.0269(8) -0.0006(5) 0.0020(6) -0.0005(6)
N8 0.0205(8) 0.0121(7) 0.0303(9) 0.0002(6) 0.0009(7) -0.0041(6)
N9 0.0217(8) 0.0084(6) 0.0277(8) 0.0004(6) 0.0025(6) -0.0005(6)
N10 0.0204(8) 0.0109(7) 0.0283(9) -0.0007(6) 0.0007(6) 0.0028(6)
N11 0.0138(7) 0.0067(6) 0.0214(7) 0.0007(5) 0.0016(6) 0.0004(5)
N12 0.0175(7) 0.0080(6) 0.0201(7) -0.0004(5) 0.0027(6) 0.0006(5)
N13 0.0164(7) 0.0081(6) 0.0239(8) 0.0000(5) 0.0028(6) 0.0013(5)
N14 0.0137(7) 0.0058(6) 0.0232(8) -0.0006(5) 0.0041(6) 0.0007(5)
N15 0.0172(7) 0.0086(6) 0.0259(8) -0.0002(5) 0.0022(6) -0.0003(6)
N16 0.0170(7) 0.0123(7) 0.0235(8) -0.0004(5) 0.0022(6) 0.0016(6)
C1 0.0191(8) 0.0076(7) 0.0187(8) 0.0002(6) 0.0025(7) 0.0005(6)
C2 0.0146(8) 0.0128(7) 0.0214(9) -0.0007(6) 0.0023(6) 0.0001(6)
C3 0.0216(9) 0.0073(7) 0.0187(8) -0.0004(6) 0.0032(7) 0.0011(6)
C4 0.0154(8) 0.0123(7) 0.0277(10) 0.0001(7) 0.0006(7) -0.0005(6)
C5 0.0203(9) 0.0089(7) 0.0186(8) -0.0008(6) 0.0034(7) -0.0037(6)
C6 0.0154(8) 0.0128(7) 0.0260(9) -0.0002(7) 0.0017(7) 0.0020(6)
C7 0.0199(9) 0.0090(7) 0.0194(8) -0.0003(6) 0.0032(7) -0.0024(6)
C8 0.0148(8) 0.0111(7) 0.0220(9) -0.0001(6) 0.0033(7) 0.0016(6)

loop_
_atom_type_symbol
_atom_type_description
_atom_type_scat_dispersion_real
_atom_type_scat_dispersion_imag
_atom_type_scat_source
C C 0.0033 0.0016 'International Tables Vol C Tables 4.2.6.8 and 6.1.1.4'
H H 0.0000 0.0000 'International Tables Vol C Tables 4.2.6.8 and 6.1.1.4'
N N 0.0061 0.0033 'International Tables Vol C Tables 4.2.6.8 and 6.1.1.4'
O O 0.0106 0.0060 'International Tables Vol C Tables 4.2.6.8 and 6.1.1.4'
K K 0.2009 0.2494 'International Tables Vol C Tables 4.2.6.8 and 6.1.1.4'

loop_
_geom_angle_atom_site_label_1
_geom_angle_atom_site_label_2
_geom_angle_atom_site_label_3
_geom_angle
_geom_angle_site_symmetry_1
_geom_angle_site_symmetry_3
O4 K1 O2 84.33(5) 1_545 3_656
O4 K1 O5 83.80(5) 1_545 .
O2 K1 O5 96.60(5) 3_656 .
O4 K1 O1 78.44(4) 1_545 .
O2 K1 O1 83.34(4) 3_656 .
O5 K1 O1 162.17(5) . .
O4 K1 N10 94.30(5) 1_545 .
O2 K1 N10 170.35(5) 3_656 .
O5 K1 N10 92.74(5) . .
O1 K1 N10 87.03(4) . .
O4 K1 N2 167.51(5) 1_545 3_666
O2 K1 N2 93.34(5) 3_656 3_666
O5 K1 N2 108.67(5) . 3_666
O1 K1 N2 89.11(4) . 3_666
N10 K1 N2 85.94(5) . 3_666
O4 K1 C1 91.73(5) 1_545 .
O2 K1 C1 69.41(4) 3_656 .
O5 K1 C1 165.72(5) . .
O1 K1 C1 20.14(4) . .
N10 K1 C1 101.13(5) . .
N2 K1 C1 76.00(4) 3_666 .
O4 K1 K2 85.01(4) 1_545 .
O2 K1 K2 123.75(3) 3_656 .
O5 K1 K2 136.62(4) . .
O1 K1 K2 40.42(3) . .
N10 K1 K2 46.61(3) . .
N2 K1 K2 86.12(3) 3_666 .
C1 K1 K2 55.92(3) . .
O4 K1 H05A 88.2(5) 1_545 .
O2 K1 H05A 83.0(6) 3_656 .
O5 K1 H05A 14.8(5) . .
O1 K1 H05A 161.8(6) . .
N10 K1 H05A 106.5(6) . .
N2 K1 H05A 103.7(5) 3_666 .
C1 K1 H05A 152.3(6) . .
K2 K1 H05A 151.4(6) . .
O3 K2 O1 86.62(5) 3_566 .
O3 K2 O6 93.87(5) 3_566 .
O1 K2 O6 87.46(5) . .
O3 K2 N8 175.38(5) 3_566 1_565
O1 K2 N8 93.49(5) . 1_565
O6 K2 N8 90.75(5) . 1_565
O3 K2 N16 93.29(5) 3_566 3_576
O1 K2 N16 164.21(5) . 3_576
O6 K2 N16 108.29(5) . 3_576
N8 K2 N16 85.35(5) 1_565 3_576
O3 K2 N10 92.21(5) 3_566 .
O1 K2 N10 86.31(4) . .
O6 K2 N10 171.02(5) . .
N8 K2 N10 83.19(5) 1_565 .
N16 K2 N10 77.91(4) 3_576 .
O3 K2 C6 106.55(5) 3_566 .
O1 K2 C6 102.75(5) . .
O6 K2 C6 157.51(5) . .
N8 K2 C6 68.91(5) 1_565 .
N16 K2 C6 62.13(4) 3_576 .
N10 K2 C6 21.39(4) . .
O3 K2 K1 89.71(3) 3_566 .
O1 K2 K1 42.05(3) . .
O6 K2 K1 129.11(4) . .
N8 K2 K1 87.29(4) 1_565 .
N16 K2 K1 122.17(3) 3_576 .
N10 K2 K1 44.26(3) . .
C6 K2 K1 61.77(4) . .
O3 K2 H06A 77.7(6) 3_566 .
O1 K2 H06A 91.8(5) . .
O6 K2 H06A 17.1(5) . .
N8 K2 H06A 106.9(6) 1_565 .
N16 K2 H06A 103.6(5) 3_576 .
N10 K2 H06A 169.8(6) . .
C6 K2 H06A 165.0(5) . .
K1 K2 H06A 133.2(5) . .
C1 O1 K2 127.48(11) . .
C1 O1 K1 108.53(11) . .
K2 O1 K1 97.52(4) . .
C3 O2 K1 133.34(11) . 3_656
C5 O3 K2 133.67(11) . 3_566
C7 O4 K1 130.82(11) . 1_565
K1 O5 H05A 104(2) . .
K1 O5 H05B 113(2) . .
H05A O5 H05B 109(3) . .
K2 O6 H06A 97.2(17) . .
K2 O6 H06B 114(2) . .
H06A O6 H06B 112(3) . .
C1 N1 N2 112.71(14) . .
C1 N1 H1 122.2(17) . .
N2 N1 H1 125.0(17) . .
C2 N2 N1 105.49(15) . .
C2 N2 K1 141.49(12) . 3_666
N1 N2 K1 112.17(10) . 3_666
N4 N3 C2 131.56(14) . .
N4 N3 C1 119.77(14) . .
C2 N3 C1 108.54(14) . .
N5 N4 N3 110.90(14) . .
N4 N5 N6 111.77(14) . .
N5 N6 C4 131.88(14) . .
N5 N6 C3 120.94(14) . .
C4 N6 C3 107.08(14) . .
C3 N7 N8 109.22(14) . .
C4 N8 N7 107.62(15) . .
C4 N8 K2 141.35(13) . 1_545
N7 N8 K2 109.48(10) . 1_545
C5 N9 N10 109.21(14) . .
C6 N10 N9 108.37(15) . .
C6 N10 K1 138.72(13) . .
N9 N10 K1 108.79(10) . .
C6 N10 K2 100.50(12) . .
N9 N10 K2 101.51(11) . .
K1 N10 K2 89.13(5) . .
N12 N11 C6 131.35(14) . .
N12 N11 C5 121.08(14) . .
C6 N11 C5 107.42(14) . .
N13 N12 N11 111.46(14) . .
N12 N13 N14 110.98(14) . .
N13 N14 C8 131.75(14) . .
N13 N14 C7 119.37(14) . .
C8 N14 C7 108.86(14) . .
C7 N15 N16 113.02(14) . .
C7 N15 H15 122.1(15) . .
N16 N15 H15 124.8(15) . .
C8 N16 N15 105.40(15) . .
C8 N16 K2 142.16(12) . 3_576
N15 N16 K2 112.39(10) . 3_576
O1 C1 N1 130.12(16) . .
O1 C1 N3 126.66(16) . .
N1 C1 N3 103.21(15) . .
O1 C1 K1 51.33(9) . .
N1 C1 K1 110.95(11) . .
N3 C1 K1 113.84(11) . .
N2 C2 N3 110.04(16) . .
N2 C2 H2 125.0 . .
N3 C2 H2 125.0 . .
O2 C3 N7 129.58(16) . .
O2 C3 N6 124.05(15) . .
N7 C3 N6 106.37(15) . .
N8 C4 N6 109.70(16) . .
N8 C4 H4 125.1 . .
N6 C4 H4 125.1 . .
O3 C5 N9 130.38(16) . .
O3 C5 N11 123.68(15) . .
N9 C5 N11 105.94(15) . .
N10 C6 N11 109.06(16) . .
N10 C6 K2 58.11(10) . .
N11 C6 K2 113.09(11) . .
N10 C6 H6 125.5 . .
N11 C6 H6 125.5 . .
K2 C6 H6 96.7 . .
O4 C7 N15 130.62(16) . .
O4 C7 N14 126.73(16) . .
N15 C7 N14 102.65(14) . .
N16 C8 N14 110.06(15) . .
N16 C8 H8 125.0 . .
N14 C8 H8 125.0 . .

loop_
_geom_bond_atom_site_label_1
_geom_bond_atom_site_label_2
_geom_bond_distance
_geom_bond_site_symmetry_2
K1 O4 2.6806(14) 1_545
K1 O2 2.6820(14) 3_656
K1 O5 2.7304(18) .
K1 O1 2.8062(17) .
K1 N10 2.8991(17) .
K1 N2 2.9714(16) 3_666
K1 C1 3.408(2) .
K1 K2 4.1533(11) .
K1 H05A 3.03(3) .
K2 O3 2.6642(14) 3_566
K2 O1 2.7165(14) .
K2 O6 2.7680(18) .
K2 N8 2.8656(17) 1_565
K2 N16 2.9783(16) 3_576
K2 N10 3.0186(19) .
K2 C6 3.496(2) .
K2 H06A 3.01(3) .
O1 C1 1.238(2) .
O2 C3 1.252(2) .
O2 K1 2.6820(14) 3_656
O3 C5 1.247(2) .
O3 K2 2.6642(14) 3_566
O4 C7 1.227(2) .
O4 K1 2.6806(14) 1_565
O5 H05A 0.80(3) .
O5 H05B 0.82(3) .
O6 H06A 0.89(3) .
O6 H06B 0.82(3) .
N1 C1 1.341(2) .
N1 N2 1.393(2) .
N1 H1 1.05(3) .
N2 C2 1.297(2) .
N2 K1 2.9714(16) 3_666
N3 N4 1.3763(19) .
N3 C2 1.385(2) .
N3 C1 1.395(2) .
N4 N5 1.2479(19) .
N5 N6 1.3603(19) .
N6 C4 1.383(2) .
N6 C3 1.410(2) .
N7 C3 1.332(2) .
N7 N8 1.413(2) .
N8 C4 1.301(2) .
N8 K2 2.8656(17) 1_545
N9 C5 1.335(2) .
N9 N10 1.409(2) .
N10 C6 1.297(2) .
N11 N12 1.3570(19) .
N11 C6 1.387(2) .
N11 C5 1.413(2) .
N12 N13 1.249(2) .
N13 N14 1.3711(19) .
N14 C8 1.383(2) .
N14 C7 1.403(2) .
N15 C7 1.345(2) .
N15 N16 1.395(2) .
N15 H15 1.06(3) .
N16 C8 1.301(2) .
N16 K2 2.9783(16) 3_576
C2 H2 0.9500 .
C4 H4 0.9500 .
C6 H6 0.9500 .
C8 H8 0.9500 .

loop_
_geom_torsion_atom_site_label_1
_geom_torsion_atom_site_label_2
_geom_torsion_atom_site_label_3
_geom_torsion_atom_site_label_4
_geom_torsion
_geom_torsion_site_symmetry_1
_geom_torsion_site_symmetry_4
O4 K1 K2 O3 -7.25(4) 1_545 3_566
O2 K1 K2 O3 -87.03(5) 3_656 3_566
O5 K1 K2 O3 68.26(6) . 3_566
O1 K1 K2 O3 -85.27(6) . 3_566
N10 K1 K2 O3 93.47(6) . 3_566
N2 K1 K2 O3 -178.45(4) 3_666 3_566
C1 K1 K2 O3 -102.74(5) . 3_566
O4 K1 K2 O1 78.01(6) 1_545 .
O2 K1 K2 O1 -1.76(5) 3_656 .
O5 K1 K2 O1 153.53(7) . .
N10 K1 K2 O1 178.74(6) . .
N2 K1 K2 O1 -93.18(6) 3_666 .
C1 K1 K2 O1 -17.48(5) . .
O4 K1 K2 O6 87.50(6) 1_545 .
O2 K1 K2 O6 7.72(6) 3_656 .
O5 K1 K2 O6 163.01(7) . .
O1 K1 K2 O6 9.48(6) . .
N10 K1 K2 O6 -171.78(6) . .
N2 K1 K2 O6 -83.70(6) 3_666 .
C1 K1 K2 O6 -7.99(6) . .
O4 K1 K2 N8 176.26(4) 1_545 1_565
O2 K1 K2 N8 96.49(5) 3_656 1_565
O5 K1 K2 N8 -108.22(6) . 1_565
O1 K1 K2 N8 98.25(6) . 1_565
N10 K1 K2 N8 -83.01(6) . 1_565
N2 K1 K2 N8 5.07(5) 3_666 1_565
C1 K1 K2 N8 80.78(5) . 1_565
O4 K1 K2 N16 -100.96(5) 1_545 3_576
O2 K1 K2 N16 179.27(5) 3_656 3_576
O5 K1 K2 N16 -25.44(7) . 3_576
O1 K1 K2 N16 -178.97(6) . 3_576
N10 K1 K2 N16 -0.23(6) . 3_576
N2 K1 K2 N16 87.85(5) 3_666 3_576
C1 K1 K2 N16 163.55(5) . 3_576
O4 K1 K2 N10 -100.72(6) 1_545 .
O2 K1 K2 N10 179.51(6) 3_656 .
O5 K1 K2 N10 -25.21(7) . .
O1 K1 K2 N10 -178.74(6) . .
N2 K1 K2 N10 88.08(6) 3_666 .
C1 K1 K2 N10 163.79(6) . .
O4 K1 K2 C6 -116.29(5) 1_545 .
O2 K1 K2 C6 163.94(5) 3_656 .
O5 K1 K2 C6 -40.77(6) . .
O1 K1 K2 C6 165.70(5) . .
N10 K1 K2 C6 -15.56(6) . .
N2 K1 K2 C6 72.52(5) 3_666 .
C1 K1 K2 C6 148.23(5) . .
O3 K2 O1 C1 -146.33(15) 3_566 .
O6 K2 O1 C1 -52.30(15) . .
N8 K2 O1 C1 38.30(15) 1_565 .
N16 K2 O1 C1 123.55(18) 3_576 .
N10 K2 O1 C1 121.23(15) . .
C6 K2 O1 C1 107.45(15) . .
K1 K2 O1 C1 120.35(16) . .
O3 K2 O1 K1 93.32(5) 3_566 .
O6 K2 O1 K1 -172.65(5) . .
N8 K2 O1 K1 -82.05(5) 1_565 .
N16 K2 O1 K1 3.21(18) 3_576 .
N10 K2 O1 K1 0.88(4) . .
C6 K2 O1 K1 -12.89(5) . .
O4 K1 O1 C1 130.32(11) 1_545 .
O2 K1 O1 C1 44.77(11) 3_656 .
O5 K1 O1 C1 135.62(15) . .
N10 K1 O1 C1 -134.67(11) . .
N2 K1 O1 C1 -48.69(11) 3_666 .
K2 K1 O1 C1 -133.75(13) . .
O4 K1 O1 K2 -95.92(5) 1_545 .
O2 K1 O1 K2 178.53(4) 3_656 .
O5 K1 O1 K2 -90.62(15) . .
N10 K1 O1 K2 -0.92(4) . .
N2 K1 O1 K2 85.06(5) 3_666 .
C1 K1 O1 K2 133.75(12) . .
C1 N1 N2 C2 -0.3(2) . .
C1 N1 N2 K1 171.43(12) . 3_666
C2 N3 N4 N5 -5.3(3) . .
C1 N3 N4 N5 179.28(15) . .
N3 N4 N5 N6 -179.93(14) . .
N4 N5 N6 C4 -1.3(3) . .
N4 N5 N6 C3 -177.07(15) . .
C3 N7 N8 C4 0.2(2) . .
C3 N7 N8 K2 -168.79(12) . 1_545
C5 N9 N10 C6 -0.3(2) . .
C5 N9 N10 K1 -162.03(12) . .
C5 N9 N10 K2 104.94(13) . .
O4 K1 N10 C6 -176.0(2) 1_545 .
O2 K1 N10 C6 102.5(3) 3_656 .
O5 K1 N10 C6 -92.0(2) . .
O1 K1 N10 C6 105.8(2) . .
N2 K1 N10 C6 16.5(2) 3_666 .
C1 K1 N10 C6 91.4(2) . .
K2 K1 N10 C6 105.0(2) . .
O4 K1 N10 N9 -22.88(12) 1_545 .
O2 K1 N10 N9 -104.3(3) 3_656 .
O5 K1 N10 N9 61.10(12) . .
O1 K1 N10 N9 -101.05(12) . .
N2 K1 N10 N9 169.64(12) 3_666 .
C1 K1 N10 N9 -115.50(11) . .
K2 K1 N10 N9 -101.87(12) . .
O4 K1 N10 K2 78.99(5) 1_545 .
O2 K1 N10 K2 -2.5(3) 3_656 .
O5 K1 N10 K2 162.97(5) . .
O1 K1 N10 K2 0.82(4) . .
N2 K1 N10 K2 -88.49(5) 3_666 .
C1 K1 N10 K2 -13.63(5) . .
O3 K2 N10 C6 133.09(12) 3_566 .
O1 K2 N10 C6 -140.45(12) . .
O6 K2 N10 C6 -94.3(3) . .
N8 K2 N10 C6 -46.48(12) 1_565 .
N16 K2 N10 C6 40.20(12) 3_576 .
K1 K2 N10 C6 -139.60(14) . .
O3 K2 N10 N9 21.69(10) 3_566 .
O1 K2 N10 N9 108.15(10) . .
O6 K2 N10 N9 154.3(3) . .
N8 K2 N10 N9 -157.88(10) 1_565 .
N16 K2 N10 N9 -71.20(10) 3_576 .
C6 K2 N10 N9 -111.40(16) . .
K1 K2 N10 N9 109.00(11) . .
O3 K2 N10 K1 -87.31(5) 3_566 .
O1 K2 N10 K1 -0.85(4) . .
O6 K2 N10 K1 45.3(3) . .
N8 K2 N10 K1 93.12(5) 1_565 .
N16 K2 N10 K1 179.80(5) 3_576 .
C6 K2 N10 K1 139.60(14) . .
C6 N11 N12 N13 2.9(3) . .
C5 N11 N12 N13 177.91(15) . .
N11 N12 N13 N14 -178.12(14) . .
N12 N13 N14 C8 -1.5(3) . .
N12 N13 N14 C7 -179.70(15) . .
C7 N15 N16 C8 0.7(2) . .
C7 N15 N16 K2 178.55(12) . 3_576
K2 O1 C1 N1 -29.9(3) . .
K1 O1 C1 N1 85.7(2) . .
K2 O1 C1 N3 151.63(14) . .
K1 O1 C1 N3 -92.84(18) . .
K2 O1 C1 K1 -115.53(14) . .
N2 N1 C1 O1 -178.28(18) . .
N2 N1 C1 N3 0.5(2) . .
N2 N1 C1 K1 -121.82(12) . .
N4 N3 C1 O1 -5.3(3) . .
C2 N3 C1 O1 178.37(17) . .
N4 N3 C1 N1 175.90(15) . .
C2 N3 C1 N1 -0.45(19) . .
N4 N3 C1 K1 -63.75(17) . .
C2 N3 C1 K1 119.89(12) . .
O4 K1 C1 O1 -48.36(11) 1_545 .
O2 K1 C1 O1 -131.64(12) 3_656 .
O5 K1 C1 O1 -119.7(2) . .
N10 K1 C1 O1 46.37(12) . .
N2 K1 C1 O1 129.28(11) 3_666 .
K2 K1 C1 O1 34.44(10) . .
O4 K1 C1 N1 -173.62(12) 1_545 .
O2 K1 C1 N1 103.10(12) 3_656 .
O5 K1 C1 N1 115.0(2) . .
O1 K1 C1 N1 -125.26(18) . .
N10 K1 C1 N1 -78.89(12) . .
N2 K1 C1 N1 4.02(11) 3_666 .
K2 K1 C1 N1 -90.83(12) . .
O4 K1 C1 N3 70.49(12) 1_545 .
O2 K1 C1 N3 -12.80(11) 3_656 .
O5 K1 C1 N3 -0.9(3) . .
O1 K1 C1 N3 118.85(17) . .
N10 K1 C1 N3 165.22(11) . .
N2 K1 C1 N3 -111.87(12) 3_666 .
K2 K1 C1 N3 153.28(13) . .
N1 N2 C2 N3 0.0(2) . .
K1 N2 C2 N3 -167.68(13) 3_666 .
N4 N3 C2 N2 -175.49(17) . .
C1 N3 C2 N2 0.3(2) . .
K1 O2 C3 N7 13.7(3) 3_656 .
K1 O2 C3 N6 -166.93(12) 3_656 .
N8 N7 C3 O2 178.68(18) . .
N8 N7 C3 N6 -0.76(19) . .
N5 N6 C3 O2 -1.7(3) . .
C4 N6 C3 O2 -178.43(17) . .
N5 N6 C3 N7 177.76(15) . .
C4 N6 C3 N7 1.05(19) . .
N7 N8 C4 N6 0.5(2) . .
K2 N8 C4 N6 163.72(14) 1_545 .
N5 N6 C4 N8 -177.18(18) . .
C3 N6 C4 N8 -1.0(2) . .
K2 O3 C5 N9 10.5(3) 3_566 .
K2 O3 C5 N11 -170.74(12) 3_566 .
N10 N9 C5 O3 179.31(19) . .
N10 N9 C5 N11 0.4(2) . .
N12 N11 C5 O3 4.6(3) . .
C6 N11 C5 O3 -179.34(17) . .
N12 N11 C5 N9 -176.39(15) . .
C6 N11 C5 N9 -0.4(2) . .
N9 N10 C6 N11 0.1(2) . .
K1 N10 C6 N11 153.31(14) . .
K2 N10 C6 N11 -105.88(13) . .
N9 N10 C6 K2 105.99(14) . .
K1 N10 C6 K2 -100.81(18) . .
N12 N11 C6 N10 175.63(17) . .
C5 N11 C6 N10 0.2(2) . .
N12 N11 C6 K2 113.03(17) . .
C5 N11 C6 K2 -62.44(15) . .
O3 K2 C6 N10 -49.58(12) 3_566 .
O1 K2 C6 N10 40.66(12) . .
O6 K2 C6 N10 155.99(13) . .
N8 K2 C6 N10 129.49(13) 1_565 .
N16 K2 C6 N10 -134.45(13) 3_576 .
K1 K2 C6 N10 30.89(11) . .
O3 K2 C6 N11 49.21(12) 3_566 .
O1 K2 C6 N11 139.45(11) . .
O6 K2 C6 N11 -105.22(15) . .
N8 K2 C6 N11 -131.72(13) 1_565 .
N16 K2 C6 N11 -35.66(11) 3_576 .
N10 K2 C6 N11 98.79(17) . .
K1 K2 C6 N11 129.68(12) . .
K1 O4 C7 N15 -21.1(3) 1_565 .
K1 O4 C7 N14 158.97(13) 1_565 .
N16 N15 C7 O4 179.00(19) . .
N16 N15 C7 N14 -1.04(19) . .
N13 N14 C7 O4 -0.5(3) . .
C8 N14 C7 O4 -179.09(18) . .
N13 N14 C7 N15 179.57(15) . .
C8 N14 C7 N15 0.95(19) . .
N15 N16 C8 N14 -0.1(2) . .
K2 N16 C8 N14 -176.77(13) 3_576 .
N13 N14 C8 N16 -178.95(17) . .
C7 N14 C8 N16 -0.6(2) . .
